data_4038188
loop_
_publ_author_name
'Chen, Jin-Yu'
'Selvaraju, Manikandan'
'Lin, Yen-Tzu'
'Dhole, Sandip'
'Lin, Chih-Yu'
'Sun, Chung-Ming'

_publ_section_title
;
 Molecular Iodine-Promoted [3 + 2] Oxidative Cyclization for the Synthesis
 of Heteroarene-Fused [1,2,4] Thiadiazoles/Selenadiazoles.
;
_journal_issue 8
_journal_name_full 'The Journal of organic chemistry'
_journal_page_first 5570
_journal_page_last 5579
_journal_paper_doi 10.1021/acs.joc.0c00421
_journal_volume 85
_journal_year 2020
_chemical_formula_moiety 'C24 H20 N4 O3 S'
_chemical_formula_sum 'C24 H20 N4 O3 S'
_chemical_formula_weight 444.50
_space_group_crystal_system orthorhombic
_space_group_IT_number 61
_space_group_name_Hall '-P 2ac 2ab'
_space_group_name_H-M_alt 'P b c a'
_atom_sites_solution_hydrogens geom
_audit_creation_method SHELXL-2014/6
_cell_angle_alpha 90
_cell_angle_beta 90
_cell_angle_gamma 90
_cell_formula_units_Z 8
_cell_length_a 13.0311(13)
_cell_length_b 10.4176(10)
_cell_length_c 30.827(3)
_cell_measurement_reflns_used 3300
_cell_measurement_temperature 100(2)
_cell_measurement_theta_max 26.3660
_cell_measurement_theta_min 2.5890
_cell_volume 4184.9(7)
_computing_cell_refinement 'SAINT V8.34A (Bruker AXS Inc., 2013)'
_computing_data_collection 'APEX2 (Bruker AXS, 2010)'
_computing_data_reduction 'SAINT V8.34A (Bruker AXS Inc., 2013)'
_computing_molecular_graphics 'SHELXTL (Sheldrick, 2008)'
_computing_publication_material SHELXTL
_computing_structure_refinement 'SHELXL-2014/6 (Sheldrick, 2014)'
_diffrn_ambient_temperature 100(2)
_diffrn_detector_area_resol_mean 8.3333
_diffrn_measured_fraction_theta_full 0.997
_diffrn_measured_fraction_theta_max 0.977
_diffrn_measurement_device_type 'Bruker APEX-II CCD'
_diffrn_measurement_method '\f and \w scans'
_diffrn_radiation_type MoK\a
_diffrn_radiation_wavelength 0.71073
_diffrn_reflns_av_R_equivalents 0.1478
_diffrn_reflns_av_unetI/netI 0.1059
_diffrn_reflns_Laue_measured_fraction_full 0.997
_diffrn_reflns_Laue_measured_fraction_max 0.977
_diffrn_reflns_limit_h_max 16
_diffrn_reflns_limit_h_min -16
_diffrn_reflns_limit_k_max 11
_diffrn_reflns_limit_k_min -12
_diffrn_reflns_limit_l_max 38
_diffrn_reflns_limit_l_min -38
_diffrn_reflns_number 32838
_diffrn_reflns_point_group_measured_fraction_full 0.997
_diffrn_reflns_point_group_measured_fraction_max 0.977
_diffrn_reflns_theta_full 25.242
_diffrn_reflns_theta_max 26.506
_diffrn_reflns_theta_min 2.046
_exptl_absorpt_coefficient_mu 0.190
_exptl_absorpt_correction_T_max 0.7454
_exptl_absorpt_correction_T_min 0.5587
_exptl_absorpt_correction_type multi-scan
_exptl_absorpt_process_details 'SADABS V2014/4 (Bruker AXS Inc.)'
_exptl_crystal_colour colorless
_exptl_crystal_density_diffrn 1.411
_exptl_crystal_density_meas ?
_exptl_crystal_density_method 'not measured'
_exptl_crystal_description acicular
_exptl_crystal_F_000 1856
_exptl_crystal_size_max 0.10
_exptl_crystal_size_mid 0.01
_exptl_crystal_size_min 0.01
_refine_diff_density_max 0.364
_refine_diff_density_min -0.368
_refine_diff_density_rms 0.060
_refine_ls_extinction_method none
_refine_ls_goodness_of_fit_ref 0.964
_refine_ls_hydrogen_treatment constr
_refine_ls_matrix_type full
_refine_ls_number_parameters 291
_refine_ls_number_reflns 4238
_refine_ls_number_restraints 0
_refine_ls_restrained_S_all 0.964
_refine_ls_R_factor_all 0.1051
_refine_ls_R_factor_gt 0.0521
_refine_ls_shift/su_max 0.001
_refine_ls_shift/su_mean 0.000
_refine_ls_structure_factor_coef Fsqd
_refine_ls_weighting_details 'w=1/[\s^2^(Fo^2^)+(0.0392P)^2^] where P=(Fo^2^+2Fc^2^)/3'
_refine_ls_weighting_scheme calc
_refine_ls_wR_factor_gt 0.0900
_refine_ls_wR_factor_ref 0.1022
_reflns_Friedel_coverage 0.000
_reflns_number_gt 2650
_reflns_number_total 4238
_reflns_threshold_expression 'I > 2\s(I)'
_cod_data_source_file jo0c00421_si_002.cif
_cod_data_source_block 3aa
_cod_depositor_comments
;
The following automatic conversions were performed:

data item '_exptl_crystal_density_meas' value 'not measured' was
changed to '?' -- the value is perceived as not measured.

Automatic conversion script
Id: cif_fix_values 7556 2019-12-06 15:28:31Z antanas 

 Adding full bibliography for 4038187--4038192.cif.
;
_cod_database_code 4038188
_shelx_space_group_comment
;
The symmetry employed for this shelxl refinement is uniquely defined
by the following loop, which should always be used as a source of
symmetry information in preference to the above space-group names.
They are only intended as comments.
;
_shelxl_version_number 2014/6

loop_
_space_group_symop_operation_xyz
'x, y, z'
'x+1/2, -y+1/2, -z'
'-x, y+1/2, -z+1/2'
'-x+1/2, -y, z+1/2'
'-x, -y, -z'
'-x-1/2, y-1/2, z'
'x, -y-1/2, z-1/2'
'x-1/2, y, -z-1/2'

loop_
_atom_site_label
_atom_site_type_symbol
_atom_site_fract_x
_atom_site_fract_y
_atom_site_fract_z
_atom_site_U_iso_or_equiv
_atom_site_adp_type
_atom_site_occupancy
_atom_site_site_symmetry_order
_atom_site_calc_flag
_atom_site_refinement_flags_posn
_atom_site_refinement_flags_adp
_atom_site_refinement_flags_occupancy
_atom_site_disorder_assembly
_atom_site_disorder_group
S1 S 0.39761(5) 0.70968(5) 0.15408(2) 0.02015(17) Uani 1 1 d . . . . .
O1 O 0.74141(12) 1.33229(14) 0.18166(5) 0.0216(4) Uani 1 1 d . . . . .
O2 O 0.00392(12) 1.22591(14) 0.01617(5) 0.0203(4) Uani 1 1 d . . . . .
O3 O -0.04493(11) 1.05333(14) 0.05482(5) 0.0198(4) Uani 1 1 d . . . . .
N1 N 0.43024(14) 0.97922(16) 0.07315(6) 0.0156(5) Uani 1 1 d . . . . .
N2 N 0.30726(14) 0.86782(16) 0.10613(6) 0.0147(4) Uani 1 1 d . . . . .
N3 N 0.18399(15) 0.75893(17) 0.14620(6) 0.0176(5) Uani 1 1 d . . . . .
N4 N 0.47360(15) 0.80818(17) 0.12362(6) 0.0192(5) Uani 1 1 d . . . . .
C1 C 0.82446(19) 1.2800(2) 0.20625(8) 0.0256(6) Uani 1 1 d . . . . .
H3 H 0.7976 1.2192 0.2277 0.038 Uiso 1 1 calc R U . . .
H20 H 0.8608 1.3495 0.2212 0.038 Uiso 1 1 calc R U . . .
H1 H 0.8719 1.2354 0.1867 0.038 Uiso 1 1 calc R U . . .
C2 C 0.69282(17) 1.2517(2) 0.15312(8) 0.0160(5) Uani 1 1 d . . . . .
C3 C 0.70129(17) 1.1188(2) 0.15434(8) 0.0164(5) Uani 1 1 d . . . . .
H4 H 0.7430 1.0783 0.1756 0.020 Uiso 1 1 calc R U . . .
C4 C 0.64814(17) 1.0463(2) 0.12418(8) 0.0162(6) Uani 1 1 d . . . . .
H5 H 0.6535 0.9554 0.1251 0.019 Uiso 1 1 calc R U . . .
C5 C 0.58726(17) 1.1028(2) 0.09253(8) 0.0150(5) Uani 1 1 d . . . . .
C6 C 0.53269(17) 1.0213(2) 0.05934(8) 0.0175(6) Uani 1 1 d . . . . .
H19 H 0.5261 1.0708 0.0321 0.021 Uiso 1 1 calc R U . . .
H18 H 0.5751 0.9446 0.0531 0.021 Uiso 1 1 calc R U . . .
C7 C 0.41215(17) 0.8814(2) 0.10209(8) 0.0154(5) Uani 1 1 d . . . . .
C8 C 0.27804(19) 0.7754(2) 0.13639(7) 0.0161(6) Uani 1 1 d . . . . .
C9 C 0.15179(19) 0.6681(2) 0.17742(7) 0.0184(6) Uani 1 1 d . . . . .
C10 C 0.2077(2) 0.5603(2) 0.19051(8) 0.0236(6) Uani 1 1 d . . . . .
H14 H 0.2731 0.5434 0.1781 0.028 Uiso 1 1 calc R U . . .
C11 C 0.1676(2) 0.4779(2) 0.22179(8) 0.0285(7) Uani 1 1 d . . . . .
H15 H 0.2057 0.4046 0.2306 0.034 Uiso 1 1 calc R U . . .
C12 C 0.0732(2) 0.5019(2) 0.24010(9) 0.0320(7) Uani 1 1 d . . . . .
H2 H 0.0469 0.4461 0.2618 0.038 Uiso 1 1 calc R U . . .
C13 C 0.57996(17) 1.2367(2) 0.09169(8) 0.0174(6) Uani 1 1 d . . . . .
H7 H 0.5391 1.2774 0.0702 0.021 Uiso 1 1 calc R U . . .
C14 C 0.63160(17) 1.3102(2) 0.12187(8) 0.0178(6) Uani 1 1 d . . . . .
H6 H 0.6253 1.4010 0.1213 0.021 Uiso 1 1 calc R U . . .
C15 C 0.25750(17) 0.95931(19) 0.08039(7) 0.0126(5) Uani 1 1 d . . . . .
C16 C 0.33612(17) 1.0290(2) 0.05976(8) 0.0150(5) Uani 1 1 d . . . . .
C17 C 0.31375(18) 1.1294(2) 0.03198(7) 0.0149(5) Uani 1 1 d . . . . .
H13 H 0.3664 1.1768 0.0179 0.018 Uiso 1 1 calc R U . . .
C18 C 0.21075(18) 1.1575(2) 0.02556(8) 0.0166(6) Uani 1 1 d . . . . .
H12 H 0.1930 1.2262 0.0067 0.020 Uiso 1 1 calc R U . . .
C19 C 0.13217(17) 1.0884(2) 0.04580(7) 0.0146(5) Uani 1 1 d . . . . .
C20 C 0.02607(18) 1.1306(2) 0.03710(8) 0.0152(5) Uani 1 1 d . . . . .
C21 C -0.15006(17) 1.0964(2) 0.04989(8) 0.0233(6) Uani 1 1 d . . . . .
H9 H -0.1602 1.1757 0.0664 0.035 Uiso 1 1 calc R U . . .
H8 H -0.1968 1.0301 0.0608 0.035 Uiso 1 1 calc R U . . .
H10 H -0.1643 1.1125 0.0192 0.035 Uiso 1 1 calc R U . . .
C22 C 0.15508(18) 0.98598(19) 0.07388(8) 0.0148(5) Uani 1 1 d . . . . .
H11 H 0.1026 0.9376 0.0877 0.018 Uiso 1 1 calc R U . . .
C23 C 0.05569(19) 0.6897(2) 0.19565(8) 0.0234(6) Uani 1 1 d . . . . .
H17 H 0.0164 0.7617 0.1866 0.028 Uiso 1 1 calc R U . . .
C24 C 0.0166(2) 0.6071(2) 0.22694(8) 0.0290(7) Uani 1 1 d . . . . .
H16 H -0.0489 0.6229 0.2393 0.035 Uiso 1 1 calc R U . . .

loop_
_atom_site_aniso_label
_atom_site_aniso_U_11
_atom_site_aniso_U_22
_atom_site_aniso_U_33
_atom_site_aniso_U_23
_atom_site_aniso_U_13
_atom_site_aniso_U_12
S1 0.0185(4) 0.0204(3) 0.0216(3) 0.0041(3) -0.0036(3) 0.0021(3)
O1 0.0242(10) 0.0185(8) 0.0221(10) 0.0016(7) -0.0081(8) -0.0056(8)
O2 0.0167(10) 0.0190(8) 0.0251(10) 0.0066(8) -0.0002(8) 0.0025(7)
O3 0.0087(9) 0.0225(9) 0.0284(10) 0.0065(8) 0.0013(8) -0.0005(7)
N1 0.0095(11) 0.0181(10) 0.0193(11) 0.0022(9) -0.0010(9) -0.0011(9)
N2 0.0118(11) 0.0154(10) 0.0167(11) 0.0033(9) -0.0010(9) 0.0000(9)
N3 0.0178(12) 0.0175(10) 0.0176(11) 0.0025(9) 0.0003(9) -0.0028(9)
N4 0.0166(12) 0.0178(10) 0.0232(12) 0.0025(9) -0.0030(9) 0.0011(9)
C1 0.0212(15) 0.0320(14) 0.0235(15) -0.0011(12) -0.0043(12) -0.0056(12)
C2 0.0124(13) 0.0193(12) 0.0161(13) -0.0005(11) 0.0028(11) -0.0033(11)
C3 0.0093(13) 0.0208(13) 0.0191(14) 0.0048(11) -0.0013(11) 0.0007(11)
C4 0.0124(14) 0.0132(12) 0.0230(14) -0.0002(11) 0.0024(11) 0.0011(10)
C5 0.0078(13) 0.0194(12) 0.0177(13) -0.0002(10) 0.0019(11) -0.0008(10)
C6 0.0099(14) 0.0222(13) 0.0202(14) 0.0022(11) 0.0024(11) -0.0005(11)
C7 0.0118(14) 0.0168(12) 0.0175(14) -0.0013(11) -0.0020(11) -0.0003(11)
C8 0.0199(15) 0.0130(12) 0.0153(13) -0.0024(10) -0.0017(11) 0.0000(11)
C9 0.0213(15) 0.0206(13) 0.0133(13) 0.0011(10) -0.0048(11) -0.0051(12)
C10 0.0293(16) 0.0196(13) 0.0217(15) -0.0008(12) -0.0004(12) -0.0005(12)
C11 0.044(2) 0.0184(13) 0.0232(16) 0.0032(12) -0.0047(14) -0.0020(13)
C12 0.041(2) 0.0334(16) 0.0221(15) 0.0064(13) -0.0020(14) -0.0180(15)
C13 0.0119(14) 0.0232(13) 0.0170(13) 0.0055(11) -0.0007(11) 0.0021(11)
C14 0.0186(15) 0.0139(12) 0.0208(14) 0.0031(11) 0.0019(11) -0.0005(11)
C15 0.0145(14) 0.0100(10) 0.0134(12) 0.0011(10) -0.0017(11) 0.0006(10)
C16 0.0106(14) 0.0165(12) 0.0178(14) -0.0016(10) -0.0001(10) -0.0001(11)
C17 0.0119(14) 0.0177(12) 0.0151(13) 0.0015(10) 0.0018(10) -0.0044(11)
C18 0.0161(14) 0.0150(12) 0.0186(14) 0.0019(10) -0.0014(11) 0.0008(11)
C19 0.0134(14) 0.0159(12) 0.0145(13) -0.0024(10) -0.0003(10) 0.0003(10)
C20 0.0152(14) 0.0148(12) 0.0156(13) -0.0022(11) 0.0027(11) -0.0009(11)
C21 0.0110(14) 0.0299(14) 0.0291(16) 0.0085(12) 0.0013(12) 0.0025(12)
C22 0.0135(14) 0.0127(11) 0.0182(14) 0.0002(10) 0.0011(11) -0.0022(10)
C23 0.0194(15) 0.0314(14) 0.0195(14) 0.0033(12) -0.0052(11) -0.0053(12)
C24 0.0210(16) 0.0439(17) 0.0222(15) 0.0038(13) -0.0008(12) -0.0111(14)

loop_
_atom_type_symbol
_atom_type_description
_atom_type_scat_dispersion_real
_atom_type_scat_dispersion_imag
_atom_type_scat_source
C C 0.0033 0.0016 'International Tables Vol C Tables 4.2.6.8 and 6.1.1.4'
H H 0.0000 0.0000 'International Tables Vol C Tables 4.2.6.8 and 6.1.1.4'
N N 0.0061 0.0033 'International Tables Vol C Tables 4.2.6.8 and 6.1.1.4'
O O 0.0106 0.0060 'International Tables Vol C Tables 4.2.6.8 and 6.1.1.4'
S S 0.1246 0.1234 'International Tables Vol C Tables 4.2.6.8 and 6.1.1.4'

loop_
_geom_angle_atom_site_label_1
_geom_angle_atom_site_label_2
_geom_angle_atom_site_label_3
_geom_angle
_geom_angle_site_symmetry_1
_geom_angle_site_symmetry_3
_geom_angle_publ_flag
N4 S1 C8 96.17(10) . . ?
C2 O1 C1 117.15(17) . . ?
C20 O3 C21 115.05(17) . . ?
C7 N1 C16 108.49(18) . . ?
C7 N1 C6 124.42(19) . . ?
C16 N1 C6 127.09(19) . . ?
C7 N2 C8 113.70(19) . . ?
C7 N2 C15 109.76(18) . . ?
C8 N2 C15 136.34(19) . . ?
C8 N3 C9 122.5(2) . . ?
C7 N4 S1 106.17(16) . . ?
O1 C1 H3 109.5 . . ?
O1 C1 H20 109.5 . . ?
H3 C1 H20 109.5 . . ?
O1 C1 H1 109.5 . . ?
H3 C1 H1 109.5 . . ?
H20 C1 H1 109.5 . . ?
O1 C2 C3 123.8(2) . . ?
O1 C2 C14 116.13(19) . . ?
C3 C2 C14 120.1(2) . . ?
C4 C3 C2 119.1(2) . . ?
C4 C3 H4 120.5 . . ?
C2 C3 H4 120.5 . . ?
C3 C4 C5 121.8(2) . . ?
C3 C4 H5 119.1 . . ?
C5 C4 H5 119.1 . . ?
C4 C5 C13 118.4(2) . . ?
C4 C5 C6 120.47(19) . . ?
C13 C5 C6 121.1(2) . . ?
N1 C6 C5 113.59(19) . . ?
N1 C6 H19 108.8 . . ?
C5 C6 H19 108.8 . . ?
N1 C6 H18 108.8 . . ?
C5 C6 H18 108.8 . . ?
H19 C6 H18 107.7 . . ?
N4 C7 N1 131.7(2) . . ?
N4 C7 N2 120.5(2) . . ?
N1 C7 N2 107.73(19) . . ?
N3 C8 N2 121.0(2) . . ?
N3 C8 S1 135.60(18) . . ?
N2 C8 S1 103.35(16) . . ?
C23 C9 C10 118.9(2) . . ?
C23 C9 N3 115.7(2) . . ?
C10 C9 N3 125.4(2) . . ?
C11 C10 C9 119.9(2) . . ?
C11 C10 H14 120.0 . . ?
C9 C10 H14 120.0 . . ?
C12 C11 C10 120.5(2) . . ?
C12 C11 H15 119.8 . . ?
C10 C11 H15 119.8 . . ?
C11 C12 C24 120.0(2) . . ?
C11 C12 H2 120.0 . . ?
C24 C12 H2 120.0 . . ?
C14 C13 C5 120.5(2) . . ?
C14 C13 H7 119.7 . . ?
C5 C13 H7 119.7 . . ?
C13 C14 C2 120.2(2) . . ?
C13 C14 H6 119.9 . . ?
C2 C14 H6 119.9 . . ?
C22 C15 N2 132.0(2) . . ?
C22 C15 C16 122.4(2) . . ?
N2 C15 C16 105.68(19) . . ?
C17 C16 N1 130.6(2) . . ?
C17 C16 C15 121.1(2) . . ?
N1 C16 C15 108.34(19) . . ?
C16 C17 C18 116.9(2) . . ?
C16 C17 H13 121.6 . . ?
C18 C17 H13 121.6 . . ?
C17 C18 C19 122.4(2) . . ?
C17 C18 H12 118.8 . . ?
C19 C18 H12 118.8 . . ?
C18 C19 C22 120.7(2) . . ?
C18 C19 C20 116.9(2) . . ?
C22 C19 C20 122.5(2) . . ?
O2 C20 O3 122.7(2) . . ?
O2 C20 C19 124.1(2) . . ?
O3 C20 C19 113.19(19) . . ?
O3 C21 H9 109.5 . . ?
O3 C21 H8 109.5 . . ?
H9 C21 H8 109.5 . . ?
O3 C21 H10 109.5 . . ?
H9 C21 H10 109.5 . . ?
H8 C21 H10 109.5 . . ?
C15 C22 C19 116.6(2) . . ?
C15 C22 H11 121.7 . . ?
C19 C22 H11 121.7 . . ?
C24 C23 C9 120.6(2) . . ?
C24 C23 H17 119.7 . . ?
C9 C23 H17 119.7 . . ?
C12 C24 C23 120.0(3) . . ?
C12 C24 H16 120.0 . . ?
C23 C24 H16 120.0 . . ?

loop_
_geom_bond_atom_site_label_1
_geom_bond_atom_site_label_2
_geom_bond_distance
_geom_bond_site_symmetry_2
_geom_bond_publ_flag
S1 N4 1.707(2) . ?
S1 C8 1.787(2) . ?
O1 C2 1.371(3) . ?
O1 C1 1.429(3) . ?
O2 C20 1.219(3) . ?
O3 C20 1.342(3) . ?
O3 C21 1.449(3) . ?
N1 C7 1.375(3) . ?
N1 C16 1.394(3) . ?
N1 C6 1.468(3) . ?
N2 C7 1.380(3) . ?
N2 C8 1.394(3) . ?
N2 C15 1.399(3) . ?
N3 C8 1.274(3) . ?
N3 C9 1.414(3) . ?
N4 C7 1.290(3) . ?
C1 H3 0.9800 . ?
C1 H20 0.9800 . ?
C1 H1 0.9800 . ?
C2 C3 1.389(3) . ?
C2 C14 1.391(3) . ?
C3 C4 1.384(3) . ?
C3 H4 0.9500 . ?
C4 C5 1.389(3) . ?
C4 H5 0.9500 . ?
C5 C13 1.398(3) . ?
C5 C6 1.508(3) . ?
C6 H19 0.9900 . ?
C6 H18 0.9900 . ?
C9 C23 1.391(3) . ?
C9 C10 1.398(3) . ?
C10 C11 1.393(3) . ?
C10 H14 0.9500 . ?
C11 C12 1.377(4) . ?
C11 H15 0.9500 . ?
C12 C24 1.381(4) . ?
C12 H2 0.9500 . ?
C13 C14 1.380(3) . ?
C13 H7 0.9500 . ?
C14 H6 0.9500 . ?
C15 C22 1.378(3) . ?
C15 C16 1.408(3) . ?
C16 C17 1.382(3) . ?
C17 C18 1.388(3) . ?
C17 H13 0.9500 . ?
C18 C19 1.399(3) . ?
C18 H12 0.9500 . ?
C19 C22 1.406(3) . ?
C19 C20 1.475(3) . ?
C21 H9 0.9800 . ?
C21 H8 0.9800 . ?
C21 H10 0.9800 . ?
C22 H11 0.9500 . ?
C23 C24 1.389(3) . ?
C23 H17 0.9500 . ?
C24 H16 0.9500 . ?
